data_2104567
loop_
_publ_author_name
'Marsh, Richard E.'

_publ_section_title
;
 Space groups <i>P</i>1 and <i>Cc</i>: how are they doing?
;
_journal_coeditor_code BK5088
_journal_issue 6
_journal_name_full 'Acta Crystallographica Section B'
_journal_page_first 782
_journal_page_last 783
_journal_paper_doi 10.1107/S0108768109046448
_journal_volume 65
_journal_year 2009
_chemical_formula_moiety 'C28 H34 Cl2 Cu2 N6, 2(Cl O4)'
_chemical_formula_sum 'C28 H34 Cl4 Cu2 N6 O8'
_chemical_formula_weight 851.49
_chemical_name_systematic
;
bis(mu(2)-Chloro)-bis(bis(2-pyridin-2-ylethyl)amine-N,N',N'')-di-copper(ii)
diperchlorate
;
_space_group_IT_number 2
_symmetry_cell_setting triclinic
_symmetry_space_group_name_Hall '-P 1'
_symmetry_space_group_name_H-M 'P -1'
_cell_angle_alpha 67.4930(10)
_cell_angle_beta 77.2020(10)
_cell_angle_gamma 86.9960(10)
_cell_formula_units_Z 1
_cell_length_a 6.61760(10)
_cell_length_b 11.4800(2)
_cell_length_c 12.5156(2)
_cell_measurement_temperature 273(2)
_cell_volume 856.01(3)
_diffrn_ambient_temperature 273(2)
_diffrn_radiation_type MoK\a
_diffrn_radiation_wavelength 0.71073
_exptl_crystal_density_diffrn 1.652
_exptl_crystal_density_method 'not measured'
_exptl_crystal_F_000 434
_cod_data_source_file bk5088.cif
_cod_data_source_block HEYHEZ
_cod_depositor_comments
;
The following automatic conversions were performed:
'_symmetry_cell_setting' value 'Triclinic' changed to 'triclinic'
according to '/home/saulius/struct/CIF-dictionaries/cif_core.dic'
dictionary named 'cif_core.dic' version 2.4.1 from 2010-06-29.

Automatic conversion script
Id: cif_fix_enum 1527 2010-12-29 10:47:43Z saulius 

The following automatic conversions were performed:

'_symmetry_cell_setting' value 'Triclinic' changed to 'triclinic'
according to /home/saulius/struct/CIF-dictionaries/cif_core.dic
dictionary named 'cif_core.dic' version 2.4.1 from 2010-06-29.

Automatic conversion script
Id: cif_fix_values 1715 2011-07-08 13:25:40Z adriana 
;
_cod_original_cell_volume 856.01(2)
_cod_original_sg_symbol_H-M P-1
_cod_database_code 2104567

loop_
_symmetry_equiv_pos_as_xyz
'x, y, z'
'-x, -y, -z'

loop_
_atom_site_label
_atom_site_type_symbol
_atom_site_fract_x
_atom_site_fract_y
_atom_site_fract_z
_atom_site_occupancy
Cu1 Cu 0.39534 0.51369 0.36839 1
Cl1 Cl 0.75390 0.48142 0.44892 1
N1 N 0.3265 0.3292 0.4216 1
C1 C 0.3808 0.2382 0.5172 1
H1 H 0.4486 0.2624 0.5635 1
C2 C 0.3404 0.1142 0.5477 1
H2 H 0.3781 0.0543 0.6142 1
C3 C 0.2426 0.0782 0.4785 1
H3 H 0.2145 -0.0068 0.4974 1
C4 C 0.1865 0.1684 0.3814 1
H4 H 0.1204 0.1451 0.3340 1
C5 C 0.2294 0.2945 0.3545 1
C6 C 0.1782 0.4016 0.2502 1
H5 H 0.0976 0.4614 0.2780 1
H6 H 0.0930 0.3692 0.2132 1
C7 C 0.3692 0.4702 0.1577 1
H7 H 0.4288 0.4180 0.1144 1
H8 H 0.3274 0.5476 0.1016 1
N2 N 0.5301 0.5016 0.2092 1
H9 H 0.6143 0.4423 0.2269 1
C8 C 0.6712 0.6082 0.1198 1
H10 H 0.6068 0.6514 0.0535 1
H11 H 0.7990 0.5744 0.0906 1
C9 C 0.7216 0.7025 0.1682 1
H12 H 0.8252 0.7636 0.1088 1
H13 H 0.7800 0.6590 0.2372 1
C10 C 0.5340 0.7702 0.2024 1
C11 C 0.5204 0.8992 0.1504 1
H14 H 0.6334 0.9478 0.0958 1
C12 C 0.3408 0.9566 0.1786 1
H15 H 0.3322 1.0434 0.1448 1
C13 C 0.1729 0.8829 0.2585 1
H16 H 0.0474 0.9190 0.2758 1
C14 C 0.1954 0.7554 0.3116 1
H17 H 0.0845 0.7058 0.3676 1
N3 N 0.3740 0.6997 0.2850 1
Cl2 Cl 0.20595 0.77667 0.86494 1
O1 O 0.3334 0.7957 0.9280 1
O2 O 0.1366 0.6513 0.9244 1
O3 O 0.0370 0.8516 0.8581 1
O4 O 0.3068 0.7896 0.7533 1

loop_
_geom_angle_atom_site_label_1
_geom_angle_atom_site_label_2
_geom_angle_atom_site_label_3
_geom_angle
_geom_angle_site_symmetry_1
_geom_angle_site_symmetry_2
_geom_angle_site_symmetry_3
_geom_angle_publ_flag
Cl1 Cu1 N1 95.69 . . . yes
Cl1 Cu1 N2 95.07 . . . yes
Cl1 Cu1 N3 106.14 . . . yes
Cl1 Cu1 Cl1 84.11 . . 2_666 yes
N1 Cu1 N2 84.73 . . . yes
N1 Cu1 N3 157.83 . . . yes
Cl1 Cu1 N1 93.15 2_666 . . yes
N2 Cu1 N3 89.43 . . . yes
Cl1 Cu1 N2 177.64 2_666 . . yes
Cl1 Cu1 N3 92.92 2_666 . . yes
Cu1 Cl1 Cu1 95.89 . . 2_666 yes
O2 Cl2 O4 106.85 . . . yes
O3 Cl2 O4 109.00 . . . yes
O1 Cl2 O4 112.64 . . . yes
O1 Cl2 O2 105.32 . . . yes
O1 Cl2 O3 114.05 . . . yes
O2 Cl2 O3 108.59 . . . yes
C1 N1 C5 118.72 . . . yes
Cu1 N1 C1 124.06 . . . yes
Cu1 N1 C5 117.14 . . . yes
C7 N2 C8 111.64 . . . yes
Cu1 N2 C7 109.76 . . . yes
Cu1 N2 C8 117.99 . . . yes
C10 N3 C14 119.46 . . . yes
Cu1 N3 C14 119.43 . . . yes
Cu1 N3 C10 121.11 . . . yes
C7 N2 H9 111.00 . . . no
Cu1 N2 H9 104.00 . . . no
C8 N2 H9 102.00 . . . no
N1 C1 C2 122.68 . . . yes
C1 C2 C3 118.76 . . . no
C2 C3 C4 119.61 . . . no
C3 C4 C5 119.46 . . . no
C4 C5 C6 124.49 . . . no
N1 C5 C4 120.77 . . . yes
N1 C5 C6 114.73 . . . yes
C5 C6 C7 113.24 . . . no
N2 C7 C6 113.31 . . . yes
N2 C8 C9 113.40 . . . yes
C8 C9 C10 112.13 . . . no
N3 C10 C9 117.40 . . . yes
C9 C10 C11 122.30 . . . no
N3 C10 C11 120.29 . . . yes
C10 C11 C12 120.45 . . . no
C11 C12 C13 118.98 . . . no
C12 C13 C14 118.69 . . . no
N3 C14 C13 121.98 . . . yes

loop_
_geom_bond_atom_site_label_1
_geom_bond_atom_site_label_2
_geom_bond_distance
_geom_bond_site_symmetry_1
_geom_bond_site_symmetry_2
_geom_bond_publ_flag
Cu1 Cl1 2.7322 . . yes
Cu1 N1 2.0059 . . yes
Cu1 N2 2.0483 . . yes
Cu1 N3 1.9991 . . yes
Cu1 Cl1 2.3019 . 2_666 yes
Cl2 O4 1.3632 . . yes
Cl2 O1 1.3521 . . yes
Cl2 O2 1.3906 . . yes
Cl2 O3 1.3720 . . yes
N1 C5 1.3412 . . yes
N1 C1 1.3588 . . yes
N2 C7 1.4837 . . yes
N2 C8 1.4933 . . yes
N3 C14 1.3513 . . yes
N3 C10 1.3451 . . yes
N2 H9 0.8500 . . no
C1 C2 1.3499 . . no
C2 C3 1.3748 . . no
C3 C4 1.3723 . . no
C4 C5 1.3846 . . no
C5 C6 1.5013 . . no
C6 C7 1.5219 . . no
C8 C9 1.5098 . . no
C9 C10 1.4989 . . no
C10 C11 1.3780 . . no
C11 C12 1.3717 . . no
C12 C13 1.3816 . . no
C13 C14 1.3721 . . no
C1 H1 0.9300 . . no
C2 H2 0.9300 . . no
C3 H3 0.9300 . . no
C4 H4 0.9300 . . no
C6 H6 0.9700 . . no
C6 H5 0.9700 . . no
C7 H8 0.9700 . . no
C7 H7 0.9700 . . no
C8 H10 0.9700 . . no
C8 H11 0.9700 . . no
C9 H12 0.9700 . . no
C9 H13 0.9700 . . no
C11 H14 0.9300 . . no
C12 H15 0.9300 . . no
C13 H16 0.9300 . . no
C14 H17 0.9300 . . no
